data_6000469
loop_
_publ_author_name
'Vaidhyanathan, R.'
'Natarajan, S.'
'Rao, C. N. R.'

_publ_section_title
;
 Three-dimensional yttrium oxalates possessing large channels
;
_journal_name_full 'Chemistry of Materials'
_journal_page_first 185
_journal_page_last 191
_journal_paper_doi 10.1021/cm000419o
_journal_volume 13
_journal_year 2001
_chemical_formula_sum 'C7 H6 K8 N O11 Y'
_space_group_name_H-M_alt 'P -1'
_cell_angle_alpha 60.740
_cell_angle_beta 72.360
_cell_angle_gamma 84.670
_cell_length_a 8.2290
_cell_length_b 9.7390
_cell_length_c 9.7540
_cell_volume 648.47
_cod_database_code 6000469

loop_
_atom_site_label
_atom_site_fract_x
_atom_site_fract_y
_atom_site_fract_z
? ? ? ?
